data_4031515
loop_
_publ_author_name
'Mawby, A.'
'Pringle, G.E.'

_publ_section_title
;
 The structure of potassium tetrathiocyanatopalladate(II)
;
_journal_name_full 'Journal of Inorganic and Nuclear Chemistry'
_journal_page_first 2213
_journal_page_last 2217
_journal_volume 34
_journal_year 1972
_chemical_formula_sum 'C4 K2 N4 Pd S4'
_chemical_name_systematic 'K2 (Pd (S C N)4)'
_space_group_IT_number 14
_symmetry_space_group_name_Hall '-P 2yab'
_symmetry_space_group_name_H-M 'P 1 21/a 1'
_cell_angle_alpha 90
_cell_angle_beta 98.2
_cell_angle_gamma 90
_cell_formula_units_Z 2
_cell_length_a 11.11
_cell_length_b 12.9
_cell_length_c 4.28
_cell_volume 607.134
_citation_journal_id_ASTM JINCAO
_cod_data_source_file Mawby_JINCAO_1972_216.cif
_cod_data_source_block C4K2N4Pd1S4
_cod_original_sg_symbol_Hall '-P 2ybc (z,y,-x)'
_cod_original_formula_sum 'C4 K2 N4 Pd1 S4'
_cod_database_code 4031515

loop_
_symmetry_equiv_pos_as_xyz
x,y,z
-x+1/2,y+1/2,-z
-x,-y,-z
x-1/2,-y-1/2,z

loop_
_atom_site_label
_atom_site_type_symbol
_atom_site_fract_x
_atom_site_fract_y
_atom_site_fract_z
_atom_site_occupancy
_atom_site_U_iso_or_equiv
Pd1 Pd+2 0 0 0 1 0.0
S1 S-2 -0.0642 0.1637 0.121 1 0.0
S2 S-2 0.1499 0.0934 -0.235 1 0.0
C2 C+4 0.2739 0.0754 0.034 1 0.0
K1 K+1 -0.4701 0.1463 -0.315 1 0.0
N1 N-3 -0.3078 0.1503 0.274 1 0.0
N2 N-3 0.3637 0.0641 0.202 1 0.0
C1 C+4 -0.2016 0.1547 0.217 1 0.0
